data_2225110
loop_
_publ_author_name
'Zhou, Yan-Ling'
'Liang, Hong'
'Zeng, Ming-Hua'

_publ_section_title Diazidobis[(1-methyl-1<i>H</i>-benzimidazol-2-yl)methanol-\k^2^<i>N</i>^3^,<i>O</i>]manganese(II)
_journal_coeditor_code SI2238
_journal_issue 2
_journal_name_full 'Acta Crystallographica Section E'
_journal_page_first m188
_journal_paper_doi 10.1107/S1600536810002126
_journal_volume 66
_journal_year 2010
_chemical_formula_iupac '[Mn (N3)2 (C9 H10 N2 O)2]'
_chemical_formula_moiety 'C18 H20 Mn N10 O2'
_chemical_formula_sum 'C18 H20 Mn N10 O2'
_chemical_formula_weight 463.38
_chemical_name_systematic
;
Diazidobis[(1-methyl-1<i>H</i>-benzimidazol-2-yl)methanol-
\k^2^<i>N</i>^3^,<i>O</i>]manganese(II)
;
_space_group_IT_number 15
_symmetry_cell_setting monoclinic
_symmetry_space_group_name_Hall '-C 2yc'
_symmetry_space_group_name_H-M 'C 1 2/c 1'
_atom_sites_solution_hydrogens geom
_atom_sites_solution_primary direct
_atom_sites_solution_secondary difmap
_audit_creation_method SHELXL-97
_cell_angle_alpha 90.00
_cell_angle_beta 109.989(4)
_cell_angle_gamma 90.00
_cell_formula_units_Z 4
_cell_length_a 15.466(3)
_cell_length_b 7.5438(16)
_cell_length_c 18.095(4)
_cell_measurement_reflns_used 1818
_cell_measurement_temperature 173(2)
_cell_measurement_theta_max 26.66
_cell_measurement_theta_min 2.40
_cell_volume 1984.0(7)
_computing_cell_refinement 'SAINT (Bruker, 2001)'
_computing_data_collection 'SMART (Bruker, 2001)'
_computing_data_reduction 'SAINT (Bruker, 2001)'
_computing_molecular_graphics 'X-SEED (Barbour, 2001)'
_computing_publication_material 'publCIF (Westrip, 2010) and PLATON (Spek, 2009)'
_computing_structure_refinement 'SHELXL97 (Sheldrick, 2008)'
_computing_structure_solution 'SHELXS97 (Sheldrick, 2008)'
_diffrn_ambient_temperature 173(2)
_diffrn_measured_fraction_theta_full 0.995
_diffrn_measured_fraction_theta_max 0.995
_diffrn_measurement_device_type 'Bruker SMART APEX CCD area-detector'
_diffrn_measurement_method 'phi and omega scans'
_diffrn_radiation_monochromator graphite
_diffrn_radiation_source 'fine-focus sealed tube'
_diffrn_radiation_type MoK\a
_diffrn_radiation_wavelength 0.71073
_diffrn_reflns_av_R_equivalents 0.0287
_diffrn_reflns_av_sigmaI/netI 0.0383
_diffrn_reflns_limit_h_max 18
_diffrn_reflns_limit_h_min -16
_diffrn_reflns_limit_k_max 8
_diffrn_reflns_limit_k_min -8
_diffrn_reflns_limit_l_max 21
_diffrn_reflns_limit_l_min -15
_diffrn_reflns_number 4125
_diffrn_reflns_theta_full 25.00
_diffrn_reflns_theta_max 25.00
_diffrn_reflns_theta_min 2.80
_exptl_absorpt_coefficient_mu 0.706
_exptl_absorpt_correction_T_max 0.9328
_exptl_absorpt_correction_T_min 0.8005
_exptl_absorpt_correction_type multi-scan
_exptl_absorpt_process_details 'SADABS (Sheldrick, 1996)'
_exptl_crystal_colour colorless
_exptl_crystal_density_diffrn 1.551
_exptl_crystal_density_method 'not measured'
_exptl_crystal_description block
_exptl_crystal_F_000 956
_exptl_crystal_size_max 0.33
_exptl_crystal_size_mid 0.22
_exptl_crystal_size_min 0.10
_refine_diff_density_max 0.464
_refine_diff_density_min -0.286
_refine_ls_extinction_method none
_refine_ls_goodness_of_fit_ref 1.018
_refine_ls_hydrogen_treatment constr
_refine_ls_matrix_type full
_refine_ls_number_parameters 142
_refine_ls_number_reflns 1741
_refine_ls_number_restraints 0
_refine_ls_restrained_S_all 1.018
_refine_ls_R_factor_all 0.0579
_refine_ls_R_factor_gt 0.0415
_refine_ls_shift/su_max 0.000
_refine_ls_shift/su_mean 0.000
_refine_ls_structure_factor_coef Fsqd
_refine_ls_weighting_details 'w=1/[\s^2^(Fo^2^)+(0.0608P)^2^+4.1072P] where P=(Fo^2^+2Fc^2^)/3'
_refine_ls_weighting_scheme calc
_refine_ls_wR_factor_gt 0.1045
_refine_ls_wR_factor_ref 0.1157
_reflns_number_gt 1345
_reflns_number_total 1741
_reflns_threshold_expression I>2sigma(I)
_cod_data_source_file si2238.cif
_cod_data_source_block I
_cod_depositor_comments
;
The following automatic conversions were performed:
'_symmetry_cell_setting' value 'Monoclinic' changed to 'monoclinic'
according to '/home/saulius/struct/CIF-dictionaries/cif_core.dic'
dictionary named 'cif_core.dic' version 2.4.1 from 2010-06-29.

Automatic conversion script
Id: cif_fix_enum 1527 2010-12-29 10:47:43Z saulius 

The following automatic conversions were performed:

'_symmetry_cell_setting' value 'Monoclinic' changed to 'monoclinic'
according to /home/saulius/struct/CIF-dictionaries/cif_core.dic
dictionary named 'cif_core.dic' version 2.4.1 from 2010-06-29.

Automatic conversion script
Id: cif_fix_values 1715 2011-07-08 13:25:40Z adriana 
;
_cod_original_sg_symbol_H-M 'C 2/c'
_cod_database_code 2225110
_cod_database_fobs_code 2225110

loop_
_symmetry_equiv_pos_as_xyz
'x, y, z'
'-x, y, -z+1/2'
'x+1/2, y+1/2, z'
'-x+1/2, y+1/2, -z+1/2'
'-x, -y, -z'
'x, -y, z-1/2'
'-x+1/2, -y+1/2, -z'
'x+1/2, -y+1/2, z-1/2'

loop_
_atom_site_type_symbol
_atom_site_label
_atom_site_fract_x
_atom_site_fract_y
_atom_site_fract_z
_atom_site_U_iso_or_equiv
_atom_site_adp_type
_atom_site_calc_flag
_atom_site_refinement_flags
_atom_site_occupancy
_atom_site_disorder_assembly
_atom_site_disorder_group
O O1 0.12170(15) 0.1356(3) 0.26588(12) 0.0324(5) Uani d . 1 . .
H H1 0.1264 0.0343 0.2875 0.049 Uiso d R 1 . .
Mn Mn1 0.0000 0.32504(9) 0.2500 0.0247(2) Uani d S 1 . .
N N1 -0.00030(17) 0.2562(3) 0.13315(13) 0.0228(6) Uani d . 1 . .
N N2 0.07803(16) 0.1833(3) 0.05480(14) 0.0226(5) Uani d . 1 . .
N N3 0.1101(2) 0.5198(4) 0.28397(17) 0.0405(7) Uani d . 1 . .
N N4 0.11891(18) 0.6678(4) 0.30523(15) 0.0324(7) Uani d . 1 . .
N N5 0.1360(3) 0.8099(4) 0.3311(2) 0.0545(9) Uani d . 1 . .
C C1 0.1524(2) 0.1270(5) 0.20037(18) 0.0316(8) Uani d . 1 . .
H H1A 0.1698 0.0038 0.1928 0.038 Uiso calc R 1 . .
H H1B 0.2070 0.2037 0.2096 0.038 Uiso calc R 1 . .
C C2 0.0761(2) 0.1879(4) 0.12911(17) 0.0226(6) Uani d . 1 . .
C C3 -0.05362(19) 0.2995(4) 0.05571(17) 0.0208(6) Uani d . 1 . .
C C4 -0.1407(2) 0.3733(4) 0.02570(18) 0.0257(7) Uani d . 1 . .
H H4A -0.1745 0.4034 0.0590 0.031 Uiso calc R 1 . .
C C5 -0.1764(2) 0.4013(4) -0.05442(18) 0.0307(7) Uani d . 1 . .
H H5A -0.2359 0.4520 -0.0767 0.037 Uiso calc R 1 . .
C C6 -0.1269(2) 0.3569(4) -0.10337(18) 0.0331(8) Uani d . 1 . .
H H6A -0.1538 0.3782 -0.1583 0.040 Uiso calc R 1 . .
C C7 -0.0403(2) 0.2830(4) -0.07448(18) 0.0289(7) Uani d . 1 . .
H H7B -0.0068 0.2526 -0.1080 0.035 Uiso calc R 1 . .
C C8 -0.0045(2) 0.2554(4) 0.00618(17) 0.0230(6) Uani d . 1 . .
C C9 0.1533(2) 0.1183(5) 0.03086(19) 0.0309(7) Uani d . 1 . .
H H9A 0.1617 -0.0089 0.0419 0.046 Uiso calc R 1 . .
H H9B 0.2100 0.1814 0.0602 0.046 Uiso calc R 1 . .
H H9C 0.1387 0.1388 -0.0256 0.046 Uiso calc R 1 . .

loop_
_atom_site_aniso_label
_atom_site_aniso_U_11
_atom_site_aniso_U_22
_atom_site_aniso_U_33
_atom_site_aniso_U_12
_atom_site_aniso_U_13
_atom_site_aniso_U_23
O1 0.0388(13) 0.0343(13) 0.0242(11) 0.0082(10) 0.0111(10) 0.0071(9)
Mn1 0.0313(4) 0.0266(4) 0.0185(3) 0.000 0.0116(3) 0.000
N1 0.0244(13) 0.0266(14) 0.0183(12) 0.0014(11) 0.0087(10) -0.0004(10)
N2 0.0221(13) 0.0260(13) 0.0238(12) 0.0008(10) 0.0129(10) -0.0026(10)
N3 0.0522(19) 0.0308(18) 0.0451(18) -0.0144(14) 0.0254(15) -0.0073(14)
N4 0.0325(15) 0.043(2) 0.0243(14) -0.0057(14) 0.0135(12) 0.0027(13)
N5 0.081(3) 0.0340(19) 0.048(2) -0.0135(18) 0.0225(19) -0.0063(16)
C1 0.0296(17) 0.0375(19) 0.0296(17) 0.0092(14) 0.0125(14) 0.0043(14)
C2 0.0248(16) 0.0230(16) 0.0214(14) -0.0001(13) 0.0096(12) -0.0014(12)
C3 0.0216(15) 0.0198(15) 0.0221(14) -0.0029(12) 0.0088(12) 0.0016(11)
C4 0.0231(16) 0.0266(17) 0.0295(16) -0.0012(13) 0.0117(13) -0.0016(13)
C5 0.0238(16) 0.0314(18) 0.0314(17) 0.0006(14) 0.0023(14) 0.0036(14)
C6 0.0376(19) 0.036(2) 0.0205(15) -0.0087(15) 0.0031(14) 0.0024(13)
C7 0.0333(18) 0.0334(19) 0.0235(15) -0.0070(14) 0.0140(14) -0.0023(13)
C8 0.0233(15) 0.0240(15) 0.0237(15) -0.0033(12) 0.0106(12) -0.0022(12)
C9 0.0273(17) 0.0376(19) 0.0330(17) 0.0039(14) 0.0170(14) -0.0043(14)

loop_
_atom_type_symbol
_atom_type_description
_atom_type_scat_dispersion_real
_atom_type_scat_dispersion_imag
_atom_type_scat_source
C C 0.0033 0.0016 'International Tables Vol C Tables 4.2.6.8 and 6.1.1.4'
H H 0.0000 0.0000 'International Tables Vol C Tables 4.2.6.8 and 6.1.1.4'
Mn Mn 0.3368 0.7283 'International Tables Vol C Tables 4.2.6.8 and 6.1.1.4'
N N 0.0061 0.0033 'International Tables Vol C Tables 4.2.6.8 and 6.1.1.4'
O O 0.0106 0.0060 'International Tables Vol C Tables 4.2.6.8 and 6.1.1.4'

loop_
_geom_angle_atom_site_label_1
_geom_angle_atom_site_label_2
_geom_angle_atom_site_label_3
_geom_angle_site_symmetry_1
_geom_angle_site_symmetry_3
_geom_angle
_geom_angle_publ_flag
C1 O1 Mn1 . . 114.60(17) ?
C1 O1 H1 . . 110.0 ?
Mn1 O1 H1 . . 123.6 ?
N3 Mn1 N3 . 2 94.89(17) ?
N3 Mn1 N1 . . 100.23(10) ?
N3 Mn1 N1 2 . 98.36(10) ?
N3 Mn1 N1 . 2 98.36(10) ?
N3 Mn1 N1 2 2 100.23(10) ?
N1 Mn1 N1 . 2 152.37(14) ?
N3 Mn1 O1 . 2 169.59(9) ?
N3 Mn1 O1 2 2 81.74(10) ?
N1 Mn1 O1 . 2 90.02(9) ?
N1 Mn1 O1 2 2 72.72(8) ?
N3 Mn1 O1 . . 81.74(10) ?
N3 Mn1 O1 2 . 169.59(9) ?
N1 Mn1 O1 . . 72.72(8) ?
N1 Mn1 O1 2 . 90.02(9) ?
O1 Mn1 O1 2 . 103.23(12) ?
C2 N1 C3 . . 105.6(2) ?
C2 N1 Mn1 . . 116.39(19) ?
C3 N1 Mn1 . . 136.2(2) ?
C2 N2 C8 . . 106.9(2) ?
C2 N2 C9 . . 126.4(3) ?
C8 N2 C9 . . 126.6(2) ?
N4 N3 Mn1 . . 136.7(3) ?
N5 N4 N3 . . 173.4(4) ?
O1 C1 C2 . . 108.4(2) ?
O1 C1 H1A . . 110.0 ?
C2 C1 H1A . . 110.0 ?
O1 C1 H1B . . 110.0 ?
C2 C1 H1B . . 110.0 ?
H1A C1 H1B . . 108.4 ?
N1 C2 N2 . . 113.0(3) ?
N1 C2 C1 . . 122.2(3) ?
N2 C2 C1 . . 124.8(3) ?
C4 C3 C8 . . 120.8(3) ?
C4 C3 N1 . . 130.3(3) ?
C8 C3 N1 . . 108.8(3) ?
C5 C4 C3 . . 117.4(3) ?
C5 C4 H4A . . 121.3 ?
C3 C4 H4A . . 121.3 ?
C4 C5 C6 . . 121.4(3) ?
C4 C5 H5A . . 119.3 ?
C6 C5 H5A . . 119.3 ?
C7 C6 C5 . . 122.0(3) ?
C7 C6 H6A . . 119.0 ?
C5 C6 H6A . . 119.0 ?
C6 C7 C8 . . 116.5(3) ?
C6 C7 H7B . . 121.8 ?
C8 C7 H7B . . 121.8 ?
C7 C8 N2 . . 132.4(3) ?
C7 C8 C3 . . 121.9(3) ?
N2 C8 C3 . . 105.7(2) ?
N2 C9 H9A . . 109.5 ?
N2 C9 H9B . . 109.5 ?
H9A C9 H9B . . 109.5 ?
N2 C9 H9C . . 109.5 ?
H9A C9 H9C . . 109.5 ?
H9B C9 H9C . . 109.5 ?

loop_
_geom_bond_atom_site_label_1
_geom_bond_atom_site_label_2
_geom_bond_site_symmetry_2
_geom_bond_distance
_geom_bond_publ_flag
O1 C1 . 1.421(4) ?
O1 Mn1 . 2.302(2) y
O1 H1 . 0.8500 ?
Mn1 N3 . 2.172(3) y
Mn1 N3 2 2.172(3) y
Mn1 N1 . 2.176(2) y
Mn1 N1 2 2.176(2) y
Mn1 O1 2 2.302(2) y
N1 C2 . 1.314(4) ?
N1 C3 . 1.400(4) ?
N2 C2 . 1.355(4) ?
N2 C8 . 1.389(4) ?
N2 C9 . 1.459(4) ?
N3 N4 . 1.174(4) ?
N4 N5 . 1.163(4) ?
C1 C2 . 1.492(4) ?
C1 H1A . 0.9900 ?
C1 H1B . 0.9900 ?
C3 C4 . 1.385(4) ?
C3 C8 . 1.399(4) ?
C4 C5 . 1.380(4) ?
C4 H4A . 0.9500 ?
C5 C6 . 1.395(5) ?
C5 H5A . 0.9500 ?
C6 C7 . 1.379(5) ?
C6 H6A . 0.9500 ?
C7 C8 . 1.388(4) ?
C7 H7B . 0.9500 ?
C9 H9A . 0.9800 ?
C9 H9B . 0.9800 ?
C9 H9C . 0.9800 ?

loop_
_geom_hbond_atom_site_label_D
_geom_hbond_atom_site_label_H
_geom_hbond_atom_site_label_A
_geom_hbond_site_symmetry_A
_geom_hbond_distance_DH
_geom_hbond_distance_HA
_geom_hbond_distance_DA
_geom_hbond_angle_DHA
O1 H1 N5 1_545 0.85 1.85 2.701(4) 177.9
